data_7150406
loop_
_publ_author_name
'Fenner, Tahli'
'White, Jonathan M.'
'Schiesser, Carl H.'

_publ_section_title
;
 Preparation of 2,3-dihydroselenolo[2,3-b]pyridines and related
 compounds by free-radical means.
;
_journal_issue 3
_journal_name_full 'Organic &amp; biomolecular chemistry'
_journal_page_first 466
_journal_page_last 474
_journal_paper_doi 10.1039/b515385a
_journal_volume 4
_journal_year 2006
_chemical_formula_sum 'C18 H19 N O3 Se'
_chemical_formula_weight 376.30
_chemical_name_systematic
;
?
;
_space_group_IT_number 19
_symmetry_cell_setting orthorhombic
_symmetry_space_group_name_Hall 'P 2ac 2ab'
_symmetry_space_group_name_H-M 'P 21 21 21'
_atom_sites_solution_hydrogens geom
_atom_sites_solution_primary direct
_atom_sites_solution_secondary difmap
_audit_creation_method SHELXL-97
_cell_angle_alpha 90.00
_cell_angle_beta 90.00
_cell_angle_gamma 90.00
_cell_formula_units_Z 4
_cell_length_a 4.8305(8)
_cell_length_b 13.532(2)
_cell_length_c 26.210(4)
_cell_measurement_reflns_used 2574
_cell_measurement_temperature 295(2)
_cell_measurement_theta_max 21.75
_cell_measurement_theta_min 2.78
_cell_volume 1713.3(5)
_computing_cell_refinement 'Bruker SMART'
_computing_data_collection 'Bruker SMART'
_computing_data_reduction 'Bruker SAINT'
_computing_molecular_graphics 'WinGX Ortep3'
_computing_publication_material 'WinGX SHELXTL'
_computing_structure_refinement 'WinGX SHELXTL'
_computing_structure_solution 'WinGX SHELXTL'
_diffrn_ambient_temperature 295(2)
_diffrn_measured_fraction_theta_full 0.991
_diffrn_measured_fraction_theta_max 0.991
_diffrn_measurement_device_type 'CCD area detector'
_diffrn_measurement_method 'phi and omega scans'
_diffrn_radiation_monochromator graphite
_diffrn_radiation_source 'sealed tube'
_diffrn_radiation_type MoK\a
_diffrn_radiation_wavelength 0.71073
_diffrn_reflns_av_R_equivalents 0.1020
_diffrn_reflns_av_sigmaI/netI 0.1034
_diffrn_reflns_limit_h_max 5
_diffrn_reflns_limit_h_min -6
_diffrn_reflns_limit_k_max 16
_diffrn_reflns_limit_k_min -17
_diffrn_reflns_limit_l_max 34
_diffrn_reflns_limit_l_min -33
_diffrn_reflns_number 10646
_diffrn_reflns_theta_full 27.58
_diffrn_reflns_theta_max 27.58
_diffrn_reflns_theta_min 1.55
_exptl_absorpt_coefficient_mu 2.205
_exptl_crystal_colour yellow
_exptl_crystal_density_diffrn 1.459
_exptl_crystal_density_method 'not measured'
_exptl_crystal_description rod
_exptl_crystal_F_000 768
_exptl_crystal_size_max 0.35
_exptl_crystal_size_mid 0.15
_exptl_crystal_size_min 0.10
_refine_diff_density_max 0.552
_refine_diff_density_min -0.307
_refine_diff_density_rms 0.064
_refine_ls_abs_structure_details 'Flack H D (1983), Acta Cryst. A39, 876-881'
_refine_ls_abs_structure_Flack -0.007(14)
_refine_ls_extinction_method none
_refine_ls_goodness_of_fit_ref 0.810
_refine_ls_hydrogen_treatment mixed
_refine_ls_matrix_type full
_refine_ls_number_parameters 209
_refine_ls_number_reflns 3892
_refine_ls_number_restraints 0
_refine_ls_restrained_S_all 0.810
_refine_ls_R_factor_all 0.0643
_refine_ls_R_factor_gt 0.0408
_refine_ls_shift/su_max 0.001
_refine_ls_shift/su_mean 0.000
_refine_ls_structure_factor_coef Fsqd
_refine_ls_weighting_details 'calc w=1/[\s^2^(Fo^2^)+(0.0133P)^2^+0.0000P] where P=(Fo^2^+2Fc^2^)/3'
_refine_ls_weighting_scheme calc
_refine_ls_wR_factor_gt 0.0745
_refine_ls_wR_factor_ref 0.0791
_reflns_number_gt 2601
_reflns_number_total 3892
_reflns_threshold_expression >2sigma(I)
_cod_data_source_file b515385a.txt
_cod_data_source_block tahli
_cod_depositor_comments
;
The following automatic conversions were performed:
'_symmetry_cell_setting' value 'Orthorhombic' changed to 'orthorhombic'
according to '/home/saulius/struct/CIF-dictionaries/cif_core.dic'
dictionary named 'cif_core.dic' version 2.4.1 from 2010-06-29.

Automatic conversion script
Id: cif_fix_enum 1527 2010-12-29 10:47:43Z saulius 
;
_cod_original_sg_symbol_H-M 'P2(1)2(1)2(1) '
_cod_database_code 7150406

loop_
_symmetry_equiv_pos_as_xyz
'x, y, z'
'-x+1/2, -y, z+1/2'
'-x, y+1/2, -z+1/2'
'x+1/2, -y+1/2, -z'

loop_
_atom_site_label
_atom_site_type_symbol
_atom_site_fract_x
_atom_site_fract_y
_atom_site_fract_z
_atom_site_U_iso_or_equiv
_atom_site_adp_type
_atom_site_occupancy
_atom_site_symmetry_multiplicity
_atom_site_calc_flag
_atom_site_refinement_flags
_atom_site_disorder_assembly
_atom_site_disorder_group
C1 C 0.8222(7) 0.4354(2) 0.26888(15) 0.0402(8) Uani 1 1 d . . .
C2 C 0.6300(7) 0.4640(2) 0.23159(16) 0.0427(9) Uani 1 1 d . . .
C3 C 0.4980(11) 0.5537(2) 0.24002(14) 0.0555(9) Uani 1 1 d . . .
H3 H 0.3681 0.5762 0.2165 0.067 Uiso 1 1 calc R . .
C4 C 0.5544(11) 0.6089(3) 0.28156(18) 0.0666(13) Uani 1 1 d . . .
H4 H 0.4635 0.6685 0.2872 0.080 Uiso 1 1 calc R . .
C5 C 0.7490(11) 0.5750(3) 0.31519(18) 0.0687(13) Uani 1 1 d . . .
H5 H 0.7904 0.6139 0.3434 0.082 Uiso 1 1 calc R . .
C6 C 0.5681(7) 0.4027(2) 0.18708(14) 0.0407(9) Uani 1 1 d . . .
C7 C 0.3534(8) 0.4329(2) 0.14937(15) 0.0505(10) Uani 1 1 d . . .
H7A H 0.4273 0.4851 0.1279 0.061 Uiso 1 1 calc R . .
H7B H 0.1946 0.4593 0.1675 0.061 Uiso 1 1 calc R . .
C8 C 0.2611(8) 0.3487(3) 0.11627(15) 0.0526(10) Uani 1 1 d . . .
H8 H 0.1975 0.2951 0.1379 0.063 Uiso 1 1 calc R . .
H9A H 0.1057 0.3702 0.0957 0.063 Uiso 1 1 calc R . .
C9 C 0.4830(9) 0.3109(3) 0.08199(13) 0.0499(8) Uani 1 1 d . . .
C10 C 0.6751(11) 0.1670(3) 0.0453(2) 0.0859(15) Uani 1 1 d . . .
H10A H 0.6455 0.1869 0.0101 0.103 Uiso 1 1 calc R . .
H10B H 0.8593 0.1878 0.0554 0.103 Uiso 1 1 calc R . .
C11 C 0.6499(18) 0.0618(3) 0.0498(3) 0.153(3) Uani 1 1 d . . .
H11A H 0.4606 0.0429 0.0444 0.229 Uiso 1 1 calc R . .
H11B H 0.7068 0.0417 0.0834 0.229 Uiso 1 1 calc R . .
H11C H 0.7653 0.0304 0.0248 0.229 Uiso 1 1 calc R . .
C12 C 1.2207(8) 0.3171(3) 0.32831(14) 0.0563(10) Uani 1 1 d . . .
H12A H 1.4020 0.2879 0.3232 0.068 Uiso 1 1 calc R . .
H12B H 1.2474 0.3857 0.3379 0.068 Uiso 1 1 calc R . .
C13 C 1.0805(7) 0.2650(3) 0.37057(15) 0.0519(11) Uani 1 1 d . . .
C14 C 1.1367(11) 0.1696(3) 0.38208(18) 0.0804(15) Uani 1 1 d . . .
H14 H 1.2690 0.1356 0.3632 0.096 Uiso 1 1 calc R . .
C15 C 1.0027(18) 0.1222(3) 0.4209(2) 0.1010(18) Uani 1 1 d . . .
H15 H 1.0411 0.0561 0.4275 0.121 Uiso 1 1 calc R . .
C16 C 0.8176(14) 0.1700(6) 0.4495(2) 0.109(2) Uani 1 1 d . . .
H16 H 0.7267 0.1376 0.4760 0.131 Uiso 1 1 calc R . .
C17 C 0.7636(13) 0.2662(6) 0.4394(2) 0.111(2) Uani 1 1 d . . .
H17 H 0.6365 0.3004 0.4594 0.134 Uiso 1 1 calc R . .
C18 C 0.8944(10) 0.3135(4) 0.40010(19) 0.0837(15) Uani 1 1 d . . .
H18 H 0.8553 0.3796 0.3936 0.100 Uiso 1 1 calc R . .
N1 N 0.8835(7) 0.4891(2) 0.30983(12) 0.0552(9) Uani 1 1 d . . .
O1 O 0.6965(5) 0.32617(17) 0.18061(9) 0.0475(6) Uani 1 1 d . . .
O3 O 0.6440(6) 0.3610(2) 0.05946(11) 0.0653(8) Uani 1 1 d . . .
O4 O 0.4710(7) 0.21251(17) 0.07780(10) 0.0647(7) Uani 1 1 d . . .
Se1 Se 1.01488(8) 0.31194(2) 0.263961(13) 0.04692(12) Uani 1 1 d . . .

loop_
_atom_site_aniso_label
_atom_site_aniso_U_11
_atom_site_aniso_U_22
_atom_site_aniso_U_33
_atom_site_aniso_U_23
_atom_site_aniso_U_13
_atom_site_aniso_U_12
C1 0.042(2) 0.0346(17) 0.044(2) 0.0024(18) 0.0099(19) -0.0032(15)
C2 0.042(2) 0.0268(16) 0.059(2) 0.0051(17) 0.009(2) -0.0039(15)
C3 0.054(2) 0.0396(17) 0.072(2) -0.0002(19) 0.003(4) 0.006(2)
C4 0.076(4) 0.0366(19) 0.087(3) -0.007(2) 0.012(3) 0.003(2)
C5 0.095(4) 0.046(2) 0.066(3) -0.018(2) 0.003(3) -0.009(3)
C6 0.037(2) 0.0345(16) 0.050(2) 0.0067(16) 0.0066(16) -0.0006(17)
C7 0.044(2) 0.045(2) 0.062(3) 0.004(2) 0.004(2) 0.0029(18)
C8 0.043(2) 0.054(2) 0.060(3) 0.002(2) -0.005(2) -0.0034(19)
C9 0.045(2) 0.060(2) 0.0446(19) 0.0065(17) -0.007(2) -0.004(3)
C10 0.088(4) 0.086(3) 0.084(4) -0.016(3) 0.018(3) 0.011(3)
C11 0.188(8) 0.079(4) 0.191(8) -0.036(4) 0.057(6) 0.020(4)
C12 0.044(2) 0.060(2) 0.065(3) 0.001(2) -0.0025(18) 0.003(2)
C13 0.042(3) 0.065(2) 0.049(2) -0.003(2) -0.0121(18) 0.0020(19)
C14 0.124(4) 0.052(3) 0.065(3) 0.006(2) -0.001(3) 0.004(3)
C15 0.152(6) 0.069(3) 0.082(4) 0.012(3) -0.019(5) -0.017(5)
C16 0.112(5) 0.146(6) 0.069(4) 0.038(4) -0.013(4) -0.051(5)
C17 0.081(4) 0.179(7) 0.074(4) 0.021(5) 0.014(3) 0.026(4)
C18 0.090(4) 0.091(3) 0.069(3) 0.019(3) 0.007(3) 0.021(3)
N1 0.064(2) 0.0392(16) 0.062(2) -0.0086(16) 0.0018(17) -0.0012(16)
O1 0.0490(15) 0.0404(13) 0.0530(16) -0.0023(12) 0.0025(12) 0.0066(13)
O3 0.0593(19) 0.0736(18) 0.063(2) 0.0103(15) 0.0075(15) -0.0139(15)
O4 0.072(2) 0.0578(16) 0.0643(17) -0.0051(12) 0.0124(17) -0.0010(19)
Se1 0.0461(2) 0.04190(17) 0.0527(2) -0.00088(16) 0.0029(2) 0.0038(2)

loop_
_atom_type_symbol
_atom_type_description
_atom_type_scat_dispersion_real
_atom_type_scat_dispersion_imag
_atom_type_scat_source
C C 0.0033 0.0016 'International Tables Vol C Tables 4.2.6.8 and 6.1.1.4'
H H 0.0000 0.0000 'International Tables Vol C Tables 4.2.6.8 and 6.1.1.4'
N N 0.0061 0.0033 'International Tables Vol C Tables 4.2.6.8 and 6.1.1.4'
O O 0.0106 0.0060 'International Tables Vol C Tables 4.2.6.8 and 6.1.1.4'
Se Se -0.0929 2.2259 'International Tables Vol C Tables 4.2.6.8 and 6.1.1.4'

loop_
_geom_angle_atom_site_label_1
_geom_angle_atom_site_label_2
_geom_angle_atom_site_label_3
_geom_angle
_geom_angle_site_symmetry_1
_geom_angle_site_symmetry_3
_geom_angle_publ_flag
N1 C1 C2 124.0(3) . . ?
N1 C1 Se1 115.0(3) . . ?
C2 C1 Se1 121.0(3) . . ?
C3 C2 C1 115.7(4) . . ?
C3 C2 C6 121.9(3) . . ?
C1 C2 C6 122.3(3) . . ?
C4 C3 C2 121.3(5) . . ?
C3 C4 C5 118.3(4) . . ?
N1 C5 C4 123.8(4) . . ?
O1 C6 C2 119.3(3) . . ?
O1 C6 C7 119.7(3) . . ?
C2 C6 C7 121.1(3) . . ?
C6 C7 C8 112.5(3) . . ?
C9 C8 C7 113.3(3) . . ?
O3 C9 O4 123.7(4) . . ?
O3 C9 C8 125.1(4) . . ?
O4 C9 C8 111.1(4) . . ?
C11 C10 O4 108.5(5) . . ?
C13 C12 Se1 113.3(3) . . ?
C14 C13 C18 117.9(5) . . ?
C14 C13 C12 122.0(4) . . ?
C18 C13 C12 120.1(4) . . ?
C13 C14 C15 121.2(5) . . ?
C16 C15 C14 120.6(5) . . ?
C15 C16 C17 119.0(6) . . ?
C16 C17 C18 120.6(6) . . ?
C13 C18 C17 120.6(5) . . ?
C1 N1 C5 116.8(3) . . ?
C9 O4 C10 116.4(3) . . ?
C1 Se1 C12 99.06(17) . . ?

loop_
_geom_bond_atom_site_label_1
_geom_bond_atom_site_label_2
_geom_bond_distance
_geom_bond_site_symmetry_2
_geom_bond_publ_flag
C1 N1 1.330(4) . ?
C1 C2 1.403(5) . ?
C1 Se1 1.917(3) . ?
C2 C3 1.389(4) . ?
C2 C6 1.462(5) . ?
C3 C4 1.348(6) . ?
C4 C5 1.368(6) . ?
C5 N1 1.339(5) . ?
C6 O1 1.219(3) . ?
C6 C7 1.490(5) . ?
C7 C8 1.500(5) . ?
C8 C9 1.489(6) . ?
C9 O3 1.188(4) . ?
C9 O4 1.338(4) . ?
C10 C11 1.434(5) . ?
C10 O4 1.441(5) . ?
C12 C13 1.477(5) . ?
C12 Se1 1.959(4) . ?
C13 C14 1.353(5) . ?
C13 C18 1.356(6) . ?
C14 C15 1.366(7) . ?
C15 C16 1.333(8) . ?
C16 C17 1.354(7) . ?
C17 C18 1.368(7) . ?

loop_
_geom_torsion_atom_site_label_1
_geom_torsion_atom_site_label_2
_geom_torsion_atom_site_label_3
_geom_torsion_atom_site_label_4
_geom_torsion
_geom_torsion_site_symmetry_1
_geom_torsion_site_symmetry_2
_geom_torsion_site_symmetry_3
_geom_torsion_site_symmetry_4
_geom_torsion_publ_flag
N1 C1 C2 C3 -1.0(5) . . . . ?
Se1 C1 C2 C3 178.3(3) . . . . ?
N1 C1 C2 C6 -180.0(3) . . . . ?
Se1 C1 C2 C6 -0.7(5) . . . . ?
C1 C2 C3 C4 0.2(6) . . . . ?
C6 C2 C3 C4 179.2(4) . . . . ?
C2 C3 C4 C5 0.9(7) . . . . ?
C3 C4 C5 N1 -1.3(7) . . . . ?
C3 C2 C6 O1 177.6(3) . . . . ?
C1 C2 C6 O1 -3.5(5) . . . . ?
C3 C2 C6 C7 -1.8(5) . . . . ?
C1 C2 C6 C7 177.1(3) . . . . ?
O1 C6 C7 C8 17.9(5) . . . . ?
C2 C6 C7 C8 -162.7(3) . . . . ?
C6 C7 C8 C9 -65.9(4) . . . . ?
C7 C8 C9 O3 -40.9(5) . . . . ?
C7 C8 C9 O4 141.9(3) . . . . ?
Se1 C12 C13 C14 93.7(4) . . . . ?
Se1 C12 C13 C18 -88.1(4) . . . . ?
C18 C13 C14 C15 2.5(7) . . . . ?
C12 C13 C14 C15 -179.2(5) . . . . ?
C13 C14 C15 C16 -1.8(9) . . . . ?
C14 C15 C16 C17 0.1(10) . . . . ?
C15 C16 C17 C18 0.8(10) . . . . ?
C14 C13 C18 C17 -1.6(7) . . . . ?
C12 C13 C18 C17 -179.9(5) . . . . ?
C16 C17 C18 C13 -0.1(9) . . . . ?
C2 C1 N1 C5 0.6(5) . . . . ?
Se1 C1 N1 C5 -178.7(3) . . . . ?
C4 C5 N1 C1 0.6(6) . . . . ?
O3 C9 O4 C10 2.4(6) . . . . ?
C8 C9 O4 C10 179.7(4) . . . . ?
C11 C10 O4 C9 173.8(5) . . . . ?
N1 C1 Se1 C12 2.7(3) . . . . ?
C2 C1 Se1 C12 -176.6(3) . . . . ?
C13 C12 Se1 C1 95.1(3) . . . . ?

loop_
_cod_related_entry_id
_cod_related_entry_database
_cod_related_entry_code
1 ChemSpider 9741765
